data_4112021
loop_
_publ_author_name
'Ingmar M. Piglosiewicz'
'Ruediger Beckhaus'
'Wolfgang Saak'
'Detlev Haase'

_publ_section_title
;
 Dehydroaromatization of Quinoxalines: One-Step Syntheses of Trinuclear
 1,6,7,12,13,18-Hexaazatrinaphthylene Titanium Complexes
;
_journal_name_full 'Journal of the American Chemical Society'
_journal_page_first 14190
_journal_page_last 14191
_journal_paper_doi 10.1021/ja054740p
_journal_volume 127
_journal_year 2005
_chemical_formula_sum 'C28 H22 N2 Ti'
_chemical_formula_weight 434.38
_chemical_name_systematic
; 
 ? 
;
_space_group_IT_number 14
_symmetry_cell_setting monoclinic
_symmetry_space_group_name_Hall '-P 2ybc'
_symmetry_space_group_name_H-M 'P 1 21/c 1'
_atom_sites_solution_hydrogens geom
_atom_sites_solution_primary direct
_atom_sites_solution_secondary difmap
_audit_creation_method SHELXL-97
_cell_angle_alpha 90.00
_cell_angle_beta 92.691(5)
_cell_angle_gamma 90.00
_cell_formula_units_Z 4
_cell_length_a 16.5801(7)
_cell_length_b 15.5185(6)
_cell_length_c 7.8465(3)
_cell_measurement_temperature 153(2)
_cell_volume 2016.66(14)
_computing_cell_refinement 'IPDS (Stoe, 1999)'
_computing_data_collection 'IPDS (Stoe,  1999)'
_computing_data_reduction 'XRED (Stoe, 1997)'
_computing_molecular_graphics 'Ortep-3 for Windows (Farrugia, 1997)'
_computing_publication_material 'SHELX-97 (Sheldrick, 1997)'
_computing_structure_refinement 'SHELXL-97 (Sheldrick, 1997)'
_computing_structure_solution 'SHELXS-97 (Sheldrick, 1990)'
_diffrn_ambient_temperature 153(2)
_diffrn_measured_fraction_theta_full 0.993
_diffrn_measured_fraction_theta_max 0.993
_diffrn_measurement_device_type 'Stoe IPDS'
_diffrn_radiation_monochromator graphite
_diffrn_radiation_source 'fine-focus sealed tube'
_diffrn_radiation_type MoK\a
_diffrn_radiation_wavelength 0.71073
_diffrn_reflns_av_R_equivalents 0.0521
_diffrn_reflns_av_sigmaI/netI 0.0479
_diffrn_reflns_limit_h_max 20
_diffrn_reflns_limit_h_min -20
_diffrn_reflns_limit_k_max 19
_diffrn_reflns_limit_k_min -19
_diffrn_reflns_limit_l_max 9
_diffrn_reflns_limit_l_min -9
_diffrn_reflns_number 18030
_diffrn_reflns_theta_full 25.99
_diffrn_reflns_theta_max 25.99
_diffrn_reflns_theta_min 2.46
_exptl_absorpt_coefficient_mu 0.443
_exptl_absorpt_correction_T_max 0.9529
_exptl_absorpt_correction_T_min 0.8088
_exptl_absorpt_correction_type numerical
_exptl_absorpt_process_details 'XRED (Stoe, 1997)'
_exptl_crystal_colour black
_exptl_crystal_density_diffrn 1.431
_exptl_crystal_description block
_exptl_crystal_F_000 904
_exptl_crystal_size_max 0.50
_exptl_crystal_size_mid 0.20
_exptl_crystal_size_min 0.11
_refine_diff_density_max 0.335
_refine_diff_density_min -0.218
_refine_diff_density_rms 0.045
_refine_ls_extinction_method none
_refine_ls_goodness_of_fit_ref 0.902
_refine_ls_hydrogen_treatment constr
_refine_ls_matrix_type full
_refine_ls_number_parameters 280
_refine_ls_number_reflns 3935
_refine_ls_number_restraints 0
_refine_ls_restrained_S_all 0.902
_refine_ls_R_factor_all 0.0505
_refine_ls_R_factor_gt 0.0290
_refine_ls_shift/su_max 0.001
_refine_ls_shift/su_mean 0.000
_refine_ls_structure_factor_coef Fsqd
_refine_ls_weighting_details 'calc w=1/[\s^2^(Fo^2^)+(0.0346P)^2^+0.0000P] where P=(Fo^2^+2Fc^2^)/3'
_refine_ls_weighting_scheme calc
_refine_ls_wR_factor_gt 0.0591
_refine_ls_wR_factor_ref 0.0634
_reflns_number_gt 2885
_reflns_number_total 3935
_reflns_threshold_expression >2sigma(I)
_cod_data_source_file ja054740psi20050901_035006.cif
_cod_data_source_block IP202
_cod_database_code 4112021

loop_
_symmetry_equiv_pos_as_xyz
'x, y, z'
'-x, y+1/2, -z+1/2'
'-x, -y, -z'
'x, -y-1/2, z-1/2'

loop_
_atom_site_label
_atom_site_type_symbol
_atom_site_fract_x
_atom_site_fract_y
_atom_site_fract_z
_atom_site_U_iso_or_equiv
_atom_site_adp_type
_atom_site_occupancy
_atom_site_symmetry_multiplicity
_atom_site_calc_flag
_atom_site_refinement_flags
Ti1 Ti 0.710798(15) 0.449707(19) 0.10454(4) 0.01360(8) Uani 1 1 d .
N1 N 0.73480(7) 0.55366(9) 0.28915(16) 0.0159(3) Uani 1 1 d .
N2 N 0.84317(7) 0.45478(9) 0.13028(16) 0.0165(3) Uani 1 1 d .
C1 C 0.67868(9) 0.60301(10) 0.3720(2) 0.0162(3) Uani 1 1 d .
C2 C 0.59482(9) 0.58734(11) 0.3460(2) 0.0197(3) Uani 1 1 d .
H2 H 0.5770 0.5423 0.2713 0.024 Uiso 1 1 calc R
C3 C 0.53855(10) 0.63620(12) 0.4270(2) 0.0246(4) Uani 1 1 d .
H3 H 0.4827 0.6245 0.4065 0.030 Uiso 1 1 calc R
C4 C 0.56230(10) 0.70250(12) 0.5383(2) 0.0264(4) Uani 1 1 d .
H4 H 0.5231 0.7361 0.5927 0.032 Uiso 1 1 calc R
C5 C 0.64334(10) 0.71842(11) 0.5682(2) 0.0234(4) Uani 1 1 d .
H5 H 0.6599 0.7630 0.6452 0.028 Uiso 1 1 calc R
C6 C 0.70200(10) 0.67028(11) 0.4873(2) 0.0193(3) Uani 1 1 d .
C7 C 0.78691(10) 0.68651(11) 0.5162(2) 0.0258(4) Uani 1 1 d .
H7 H 0.8049 0.7321 0.5892 0.031 Uiso 1 1 calc R
C8 C 0.84083(10) 0.63654(12) 0.4390(2) 0.0273(4) Uani 1 1 d .
H8 H 0.8969 0.6470 0.4597 0.033 Uiso 1 1 calc R
C9 C 0.81544(9) 0.56834(11) 0.3270(2) 0.0197(4) Uani 1 1 d .
C10 C 0.87241(9) 0.51340(11) 0.2486(2) 0.0198(3) Uani 1 1 d .
C11 C 0.95677(10) 0.51594(12) 0.2985(2) 0.0268(4) Uani 1 1 d .
H11 H 0.9758 0.5572 0.3803 0.032 Uiso 1 1 calc R
C12 C 1.00950(9) 0.46091(13) 0.2314(2) 0.0255(4) Uani 1 1 d .
H12 H 1.0648 0.4618 0.2693 0.031 Uiso 1 1 calc R
C13 C 0.98189(9) 0.40120(11) 0.1029(2) 0.0203(4) Uani 1 1 d .
C14 C 1.03461(10) 0.34486(12) 0.0233(2) 0.0244(4) Uani 1 1 d .
H14 H 1.0902 0.3448 0.0586 0.029 Uiso 1 1 calc R
C15 C 1.00799(10) 0.28985(12) -0.1040(2) 0.0271(4) Uani 1 1 d .
H15 H 1.0447 0.2527 -0.1576 0.033 Uiso 1 1 calc R
C16 C 0.92564(10) 0.28941(12) -0.1538(2) 0.0267(4) Uani 1 1 d .
H16 H 0.9065 0.2515 -0.2418 0.032 Uiso 1 1 calc R
C17 C 0.87186(10) 0.34321(11) -0.0767(2) 0.0217(4) Uani 1 1 d .
H17 H 0.8163 0.3413 -0.1124 0.026 Uiso 1 1 calc R
C18 C 0.89751(9) 0.40107(11) 0.0539(2) 0.0186(3) Uani 1 1 d .
C19 C 0.63158(10) 0.55349(12) -0.0594(2) 0.0250(4) Uani 1 1 d .
H19 H 0.5985 0.5934 -0.0031 0.030 Uiso 1 1 calc R
C20 C 0.71286(10) 0.56626(12) -0.0992(2) 0.0258(4) Uani 1 1 d .
H20 H 0.7444 0.6161 -0.0728 0.031 Uiso 1 1 calc R
C21 C 0.73899(10) 0.49278(13) -0.1842(2) 0.0271(4) Uani 1 1 d .
H21 H 0.7910 0.4847 -0.2276 0.033 Uiso 1 1 calc R
C22 C 0.67521(11) 0.43304(12) -0.1944(2) 0.0273(4) Uani 1 1 d .
H22 H 0.6766 0.3772 -0.2436 0.033 Uiso 1 1 calc R
C23 C 0.60854(10) 0.47154(12) -0.1177(2) 0.0252(4) Uani 1 1 d .
H23 H 0.5569 0.4460 -0.1076 0.030 Uiso 1 1 calc R
C24 C 0.72599(10) 0.30102(11) 0.1828(2) 0.0234(4) Uani 1 1 d .
H24 H 0.7676 0.2679 0.1351 0.028 Uiso 1 1 calc R
C25 C 0.64652(10) 0.31008(11) 0.1146(2) 0.0239(4) Uani 1 1 d .
H25 H 0.6249 0.2840 0.0129 0.029 Uiso 1 1 calc R
C26 C 0.60450(9) 0.36458(12) 0.2235(2) 0.0244(4) Uani 1 1 d .
H26 H 0.5498 0.3822 0.2074 0.029 Uiso 1 1 calc R
C27 C 0.65783(10) 0.38831(11) 0.3600(2) 0.0241(4) Uani 1 1 d .
H27 H 0.6453 0.4241 0.4534 0.029 Uiso 1 1 calc R
C28 C 0.73304(10) 0.34976(11) 0.3342(2) 0.0234(4) Uani 1 1 d .
H28 H 0.7804 0.3556 0.4064 0.028 Uiso 1 1 calc R

loop_
_atom_site_aniso_label
_atom_site_aniso_U_11
_atom_site_aniso_U_22
_atom_site_aniso_U_33
_atom_site_aniso_U_23
_atom_site_aniso_U_13
_atom_site_aniso_U_12
Ti1 0.01327(12) 0.01465(14) 0.01272(14) -0.00011(13) -0.00113(9) -0.00100(12)
N1 0.0153(6) 0.0165(6) 0.0157(7) -0.0009(6) -0.0006(5) -0.0021(5)
N2 0.0153(6) 0.0177(7) 0.0165(6) 0.0020(6) 0.0008(5) -0.0009(5)
C1 0.0209(8) 0.0149(8) 0.0128(8) 0.0022(7) 0.0005(6) -0.0005(6)
C2 0.0204(8) 0.0207(8) 0.0180(8) -0.0019(7) 0.0007(6) -0.0026(7)
C3 0.0191(8) 0.0291(10) 0.0257(10) -0.0039(8) 0.0032(7) 0.0003(7)
C4 0.0287(9) 0.0253(10) 0.0257(10) -0.0029(8) 0.0072(7) 0.0052(7)
C5 0.0319(9) 0.0172(9) 0.0210(9) -0.0041(8) -0.0008(7) 0.0007(7)
C6 0.0245(8) 0.0161(8) 0.0171(9) 0.0011(7) -0.0007(6) -0.0004(6)
C7 0.0275(9) 0.0199(9) 0.0296(10) -0.0069(8) -0.0031(7) -0.0050(7)
C8 0.0204(8) 0.0270(10) 0.0339(10) -0.0079(9) -0.0042(7) -0.0054(7)
C9 0.0169(7) 0.0206(9) 0.0213(8) 0.0003(7) -0.0013(6) -0.0037(6)
C10 0.0174(7) 0.0220(8) 0.0200(9) 0.0000(7) -0.0003(6) -0.0041(6)
C11 0.0230(8) 0.0303(10) 0.0265(10) -0.0036(9) -0.0058(7) -0.0007(7)
C12 0.0153(7) 0.0343(11) 0.0264(9) 0.0023(9) -0.0028(6) 0.0000(7)
C13 0.0182(8) 0.0240(9) 0.0189(9) 0.0056(8) 0.0011(6) -0.0006(6)
C14 0.0178(8) 0.0300(10) 0.0255(9) 0.0054(8) 0.0012(7) 0.0047(7)
C15 0.0221(8) 0.0307(10) 0.0289(11) 0.0016(9) 0.0046(7) 0.0094(7)
C16 0.0249(9) 0.0273(10) 0.0277(10) -0.0046(8) 0.0007(7) 0.0037(7)
C17 0.0174(7) 0.0235(9) 0.0241(9) -0.0015(8) -0.0010(6) 0.0015(6)
C18 0.0179(7) 0.0189(8) 0.0192(8) 0.0048(7) 0.0020(6) 0.0008(6)
C19 0.0283(8) 0.0270(9) 0.0193(9) 0.0023(9) -0.0037(7) 0.0117(8)
C20 0.0319(9) 0.0253(10) 0.0200(9) 0.0087(8) -0.0021(7) -0.0012(7)
C21 0.0267(9) 0.0389(11) 0.0158(9) 0.0078(8) 0.0022(7) 0.0077(8)
C22 0.0372(9) 0.0289(10) 0.0150(8) -0.0039(8) -0.0075(7) 0.0077(8)
C23 0.0212(8) 0.0341(11) 0.0193(9) 0.0012(8) -0.0089(7) 0.0013(7)
C24 0.0237(8) 0.0147(8) 0.0322(10) 0.0047(8) 0.0052(7) -0.0011(6)
C25 0.0256(9) 0.0193(9) 0.0267(10) -0.0005(8) 0.0005(7) -0.0092(7)
C26 0.0184(8) 0.0240(9) 0.0312(10) 0.0069(8) 0.0050(7) -0.0039(7)
C27 0.0345(9) 0.0204(9) 0.0181(9) 0.0054(8) 0.0079(7) -0.0047(7)
C28 0.0261(8) 0.0210(9) 0.0227(9) 0.0105(8) -0.0043(7) -0.0052(7)

loop_
_atom_type_symbol
_atom_type_description
_atom_type_scat_dispersion_real
_atom_type_scat_dispersion_imag
_atom_type_scat_source
C C 0.0033 0.0016 'International Tables Vol C Tables 4.2.6.8 and 6.1.1.4'
H H 0.0000 0.0000 'International Tables Vol C Tables 4.2.6.8 and 6.1.1.4'
N N 0.0061 0.0033 'International Tables Vol C Tables 4.2.6.8 and 6.1.1.4'
Ti Ti 0.2776 0.4457 'International Tables Vol C Tables 4.2.6.8 and 6.1.1.4'

loop_
_geom_angle_atom_site_label_1
_geom_angle_atom_site_label_2
_geom_angle_atom_site_label_3
_geom_angle
N1 Ti1 N2 76.30(5)
N1 Ti1 C28 87.85(6)
N2 Ti1 C28 80.56(5)
N1 Ti1 C24 121.70(6)
N2 Ti1 C24 85.32(5)
C28 Ti1 C24 34.21(6)
N1 Ti1 C23 118.47(6)
N2 Ti1 C23 136.98(6)
C28 Ti1 C23 135.87(6)
C24 Ti1 C23 112.60(6)
N1 Ti1 C22 138.77(6)
N2 Ti1 C22 106.97(6)
C28 Ti1 C22 133.37(6)
C24 Ti1 C22 99.44(7)
C23 Ti1 C22 34.27(6)
N1 Ti1 C19 86.47(6)
N2 Ti1 C19 122.83(6)
C28 Ti1 C19 153.56(6)
C24 Ti1 C19 145.82(6)
C23 Ti1 C19 33.81(6)
C22 Ti1 C19 56.58(6)
N1 Ti1 C20 83.02(6)
N2 Ti1 C20 89.36(5)
C28 Ti1 C20 167.77(6)
C24 Ti1 C20 152.31(7)
C23 Ti1 C20 56.26(6)
C22 Ti1 C20 56.34(6)
C19 Ti1 C20 34.01(6)
N1 Ti1 C25 134.80(6)
N2 Ti1 C25 117.99(6)
C28 Ti1 C25 56.43(6)
C24 Ti1 C25 33.94(6)
C23 Ti1 C25 81.53(6)
C22 Ti1 C25 81.21(7)
C19 Ti1 C25 112.71(6)
C20 Ti1 C25 135.47(6)
N1 Ti1 C27 78.71(6)
N2 Ti1 C27 109.74(5)
C28 Ti1 C27 33.96(6)
C24 Ti1 C27 56.45(6)
C23 Ti1 C27 112.71(6)
C22 Ti1 C27 133.08(6)
C19 Ti1 C27 119.65(6)
C20 Ti1 C27 149.27(6)
C25 Ti1 C27 56.13(6)
N1 Ti1 C26 105.03(6)
N2 Ti1 C26 136.52(6)
C28 Ti1 C26 56.36(6)
C24 Ti1 C26 56.40(6)
C23 Ti1 C26 81.66(6)
C22 Ti1 C26 99.63(6)
C19 Ti1 C26 100.47(6)
C20 Ti1 C26 134.11(6)
C25 Ti1 C26 33.84(6)
C27 Ti1 C26 33.73(6)
N1 Ti1 C21 112.15(6)
N2 Ti1 C21 80.83(5)
C28 Ti1 C21 148.36(6)
C24 Ti1 C21 118.76(7)
C23 Ti1 C21 56.17(6)
C22 Ti1 C21 33.81(6)
C19 Ti1 C21 56.11(6)
C20 Ti1 C21 33.60(6)
C25 Ti1 C21 112.44(7)
C27 Ti1 C21 166.87(6)
C26 Ti1 C21 133.19(6)
C9 N1 C1 118.25(13)
C9 N1 Ti1 114.16(10)
C1 N1 Ti1 127.58(10)
C10 N2 C18 118.41(13)
C10 N2 Ti1 113.94(10)
C18 N2 Ti1 127.34(10)
N1 C1 C2 120.79(14)
N1 C1 C6 122.25(14)
C2 C1 C6 116.96(15)
C3 C2 C1 121.28(16)
C2 C3 C4 121.12(16)
C5 C4 C3 118.95(16)
C4 C5 C6 121.36(16)
C5 C6 C1 120.34(15)
C5 C6 C7 122.03(15)
C1 C6 C7 117.63(15)
C8 C7 C6 119.57(16)
C7 C8 C9 121.37(15)
N1 C9 C8 120.79(15)
N1 C9 C10 117.57(14)
C8 C9 C10 121.64(14)
N2 C10 C9 117.78(13)
N2 C10 C11 120.76(16)
C9 C10 C11 121.37(15)
C12 C11 C10 121.22(17)
C11 C12 C13 119.65(15)
C14 C13 C12 122.17(14)
C14 C13 C18 120.03(16)
C12 C13 C18 117.79(15)
C15 C14 C13 121.75(15)
C14 C15 C16 118.79(16)
C17 C16 C15 121.02(17)
C16 C17 C18 121.54(15)
N2 C18 C17 121.12(14)
N2 C18 C13 122.02(15)
C17 C18 C13 116.87(15)
C23 C19 C20 107.72(16)
C23 C19 Ti1 72.59(10)
C20 C19 Ti1 73.14(9)
C21 C20 C19 108.12(16)
C21 C20 Ti1 73.73(10)
C19 C20 Ti1 72.85(10)
C20 C21 C22 108.38(16)
C20 C21 Ti1 72.67(10)
C22 C21 Ti1 72.20(10)
C21 C22 C23 107.33(16)
C21 C22 Ti1 73.99(10)
C23 C22 Ti1 72.60(9)
C19 C23 C22 108.43(16)
C19 C23 Ti1 73.60(9)
C22 C23 Ti1 73.13(9)
C25 C24 C28 107.83(16)
C25 C24 Ti1 73.80(10)
C28 C24 Ti1 72.72(10)
C24 C25 C26 108.11(16)
C24 C25 Ti1 72.26(10)
C26 C25 Ti1 73.33(10)
C27 C26 C25 107.94(15)
C27 C26 Ti1 73.03(9)
C25 C26 Ti1 72.83(9)
C26 C27 C28 108.01(16)
C26 C27 Ti1 73.24(10)
C28 C27 Ti1 71.92(10)
C27 C28 C24 108.10(15)
C27 C28 Ti1 74.12(10)
C24 C28 Ti1 73.08(10)

loop_
_geom_bond_atom_site_label_1
_geom_bond_atom_site_label_2
_geom_bond_distance
Ti1 N1 2.1920(14)
Ti1 N2 2.1960(12)
Ti1 C28 2.3932(17)
Ti1 C24 2.3978(17)
Ti1 C23 2.3985(15)
Ti1 C22 2.4054(17)
Ti1 C19 2.4113(16)
Ti1 C20 2.4150(18)
Ti1 C25 2.4176(17)
Ti1 C27 2.4215(17)
Ti1 C26 2.4241(16)
Ti1 C21 2.4284(18)
N1 C9 1.3748(19)
N1 C1 1.390(2)
N2 C10 1.372(2)
N2 C18 1.384(2)
C1 C2 1.417(2)
C1 C6 1.423(2)
C2 C3 1.380(2)
C3 C4 1.395(3)
C4 C5 1.375(2)
C5 C6 1.402(2)
C6 C7 1.438(2)
C7 C8 1.348(3)
C8 C9 1.427(2)
C9 C10 1.432(2)
C10 C11 1.435(2)
C11 C12 1.347(3)
C12 C13 1.429(3)
C13 C14 1.403(2)
C13 C18 1.433(2)
C14 C15 1.371(3)
C15 C16 1.402(2)
C16 C17 1.381(2)
C17 C18 1.413(2)
C19 C23 1.399(3)
C19 C20 1.411(2)
C20 C21 1.400(3)
C21 C22 1.406(3)
C22 C23 1.415(3)
C24 C25 1.406(2)
C24 C28 1.409(3)
C25 C26 1.409(3)
C26 C27 1.406(3)
C27 C28 1.406(3)

loop_
_geom_torsion_atom_site_label_1
_geom_torsion_atom_site_label_2
_geom_torsion_atom_site_label_3
_geom_torsion_atom_site_label_4
_geom_torsion
N2 Ti1 N1 C9 -0.51(11)
C28 Ti1 N1 C9 80.29(12)
C24 Ti1 N1 C9 75.05(12)
C23 Ti1 N1 C9 -136.89(11)
C22 Ti1 N1 C9 -100.75(13)
C19 Ti1 N1 C9 -125.55(12)
C20 Ti1 N1 C9 -91.57(12)
C25 Ti1 N1 C9 115.51(12)
C27 Ti1 N1 C9 113.26(12)
C26 Ti1 N1 C9 134.55(11)
C21 Ti1 N1 C9 -74.47(12)
N2 Ti1 N1 C1 -178.83(14)
C28 Ti1 N1 C1 -98.02(13)
C24 Ti1 N1 C1 -103.26(13)
C23 Ti1 N1 C1 44.80(15)
C22 Ti1 N1 C1 80.94(15)
C19 Ti1 N1 C1 56.14(13)
C20 Ti1 N1 C1 90.12(13)
C25 Ti1 N1 C1 -62.81(15)
C27 Ti1 N1 C1 -65.05(13)
C26 Ti1 N1 C1 -43.76(14)
C21 Ti1 N1 C1 107.22(13)
N1 Ti1 N2 C10 3.28(11)
C28 Ti1 N2 C10 -86.80(12)
C24 Ti1 N2 C10 -120.95(12)
C23 Ti1 N2 C10 120.54(12)
C22 Ti1 N2 C10 140.59(11)
C19 Ti1 N2 C10 79.83(13)
C20 Ti1 N2 C10 86.25(12)
C25 Ti1 N2 C10 -130.48(12)
C27 Ti1 N2 C10 -69.16(12)
C26 Ti1 N2 C10 -94.24(14)
C21 Ti1 N2 C10 118.90(12)
N1 Ti1 N2 C18 176.78(14)
C28 Ti1 N2 C18 86.70(14)
C24 Ti1 N2 C18 52.55(13)
C23 Ti1 N2 C18 -65.96(16)
C22 Ti1 N2 C18 -45.91(14)
C19 Ti1 N2 C18 -106.68(14)
C20 Ti1 N2 C18 -100.25(13)
C25 Ti1 N2 C18 43.02(15)
C27 Ti1 N2 C18 104.34(13)
C26 Ti1 N2 C18 79.26(15)
C21 Ti1 N2 C18 -67.60(13)
C9 N1 C1 C2 -176.20(15)
Ti1 N1 C1 C2 2.1(2)
C9 N1 C1 C6 3.1(2)
Ti1 N1 C1 C6 -178.67(12)
N1 C1 C2 C3 -179.70(16)
C6 C1 C2 C3 1.0(2)
C1 C2 C3 C4 -0.4(3)
C2 C3 C4 C5 -0.6(3)
C3 C4 C5 C6 0.9(3)
C4 C5 C6 C1 -0.3(3)
C4 C5 C6 C7 179.55(17)
N1 C1 C6 C5 -179.97(16)
C2 C1 C6 C5 -0.7(2)
N1 C1 C6 C7 0.2(2)
C2 C1 C6 C7 179.50(15)
C5 C6 C7 C8 177.99(18)
C1 C6 C7 C8 -2.2(3)
C6 C7 C8 C9 0.9(3)
C1 N1 C9 C8 -4.4(2)
Ti1 N1 C9 C8 177.10(13)
C1 N1 C9 C10 176.20(14)
Ti1 N1 C9 C10 -2.28(19)
C7 C8 C9 N1 2.5(3)
C7 C8 C9 C10 -178.12(18)
C18 N2 C10 C9 -179.79(15)
Ti1 N2 C10 C9 -5.66(19)
C18 N2 C10 C11 -3.2(2)
Ti1 N2 C10 C11 170.95(13)
N1 C9 C10 N2 5.4(2)
C8 C9 C10 N2 -173.95(16)
N1 C9 C10 C11 -171.18(16)
C8 C9 C10 C11 9.5(3)
N2 C10 C11 C12 -0.2(3)
C9 C10 C11 C12 176.25(17)
C10 C11 C12 C13 2.7(3)
C11 C12 C13 C14 177.28(18)
C11 C12 C13 C18 -1.7(3)
C12 C13 C14 C15 -177.71(17)
C18 C13 C14 C15 1.2(3)
C13 C14 C15 C16 -0.9(3)
C14 C15 C16 C17 0.0(3)
C15 C16 C17 C18 0.5(3)
C10 N2 C18 C17 -175.89(16)
Ti1 N2 C18 C17 10.9(2)
C10 N2 C18 C13 4.2(2)
Ti1 N2 C18 C13 -169.08(12)
C16 C17 C18 N2 179.95(16)
C16 C17 C18 C13 -0.1(3)
C14 C13 C18 N2 179.23(15)
C12 C13 C18 N2 -1.8(2)
C14 C13 C18 C17 -0.7(2)
C12 C13 C18 C17 178.28(16)
N1 Ti1 C19 C23 -161.90(11)
N2 Ti1 C19 C23 126.89(10)
C28 Ti1 C19 C23 -83.93(17)
C24 Ti1 C19 C23 -14.11(17)
C22 Ti1 C19 C23 37.44(10)
C20 Ti1 C19 C23 115.36(15)
C25 Ti1 C19 C23 -24.22(12)
C27 Ti1 C19 C23 -87.03(12)
C26 Ti1 C19 C23 -57.25(11)
C21 Ti1 C19 C23 78.33(11)
N1 Ti1 C19 C20 82.74(11)
N2 Ti1 C19 C20 11.54(13)
C28 Ti1 C19 C20 160.71(13)
C24 Ti1 C19 C20 -129.47(13)
C23 Ti1 C19 C20 -115.36(15)
C22 Ti1 C19 C20 -77.92(11)
C25 Ti1 C19 C20 -139.58(11)
C27 Ti1 C19 C20 157.61(10)
C26 Ti1 C19 C20 -172.61(11)
C21 Ti1 C19 C20 -37.02(11)
C23 C19 C20 C21 0.97(19)
Ti1 C19 C20 C21 65.82(12)
C23 C19 C20 Ti1 -64.85(12)
N1 Ti1 C20 C21 150.53(10)
N2 Ti1 C20 C21 74.26(10)
C28 Ti1 C20 C21 108.6(3)
C24 Ti1 C20 C21 -4.39(18)
C23 Ti1 C20 C21 -78.21(11)
C22 Ti1 C20 C21 -36.73(10)
C19 Ti1 C20 C21 -115.42(15)
C25 Ti1 C20 C21 -56.89(13)
C27 Ti1 C20 C21 -155.78(12)
C26 Ti1 C20 C21 -105.27(12)
N1 Ti1 C20 C19 -94.05(11)
N2 Ti1 C20 C19 -170.33(11)
C28 Ti1 C20 C19 -136.0(3)
C24 Ti1 C20 C19 111.02(14)
C23 Ti1 C20 C19 37.20(10)
C22 Ti1 C20 C19 78.69(11)
C25 Ti1 C20 C19 58.53(14)
C27 Ti1 C20 C19 -40.36(17)
C26 Ti1 C20 C19 10.14(15)
C21 Ti1 C20 C19 115.42(15)
C19 C20 C21 C22 -1.43(19)
Ti1 C20 C21 C22 63.82(12)
C19 C20 C21 Ti1 -65.25(12)
N1 Ti1 C21 C20 -31.81(11)
N2 Ti1 C21 C20 -102.87(11)
C28 Ti1 C21 C20 -157.50(11)
C24 Ti1 C21 C20 177.67(9)
C23 Ti1 C21 C20 78.48(11)
C22 Ti1 C21 C20 116.56(15)
C19 Ti1 C21 C20 37.49(10)
C25 Ti1 C21 C20 140.54(10)
C27 Ti1 C21 C20 112.7(3)
C26 Ti1 C21 C20 108.19(12)
N1 Ti1 C21 C22 -148.38(10)
N2 Ti1 C21 C22 140.57(11)
C28 Ti1 C21 C22 85.94(14)
C24 Ti1 C21 C22 61.11(12)
C23 Ti1 C21 C22 -38.09(10)
C19 Ti1 C21 C22 -79.08(11)
C20 Ti1 C21 C22 -116.56(15)
C25 Ti1 C21 C22 23.98(12)
C27 Ti1 C21 C22 -3.9(3)
C26 Ti1 C21 C22 -8.37(15)
C20 C21 C22 C23 1.32(19)
Ti1 C21 C22 C23 65.45(12)
C20 C21 C22 Ti1 -64.13(12)
N1 Ti1 C22 C21 47.46(14)
N2 Ti1 C22 C21 -40.96(12)
C28 Ti1 C22 C21 -133.96(11)
C24 Ti1 C22 C21 -128.91(11)
C23 Ti1 C22 C21 114.50(16)
C19 Ti1 C22 C21 77.57(12)
C20 Ti1 C22 C21 36.49(10)
C25 Ti1 C22 C21 -157.66(11)
C27 Ti1 C22 C21 178.79(10)
C26 Ti1 C22 C21 173.82(11)
N1 Ti1 C22 C23 -67.03(14)
N2 Ti1 C22 C23 -155.46(11)
C28 Ti1 C22 C23 111.54(12)
C24 Ti1 C22 C23 116.59(11)
C19 Ti1 C22 C23 -36.92(10)
C20 Ti1 C22 C23 -78.00(12)
C25 Ti1 C22 C23 87.84(11)
C27 Ti1 C22 C23 64.29(14)
C26 Ti1 C22 C23 59.32(12)
C21 Ti1 C22 C23 -114.50(16)
C20 C19 C23 C22 -0.15(19)
Ti1 C19 C23 C22 -65.36(12)
C20 C19 C23 Ti1 65.21(11)
C21 C22 C23 C19 -0.72(19)
Ti1 C22 C23 C19 65.67(12)
C21 C22 C23 Ti1 -66.39(12)
N1 Ti1 C23 C19 20.65(12)
N2 Ti1 C23 C19 -80.08(13)
C28 Ti1 C23 C19 140.51(11)
C24 Ti1 C23 C19 171.47(10)
C22 Ti1 C23 C19 -115.69(16)
C20 Ti1 C23 C19 -37.43(10)
C25 Ti1 C23 C19 157.51(11)
C27 Ti1 C23 C19 109.82(11)
C26 Ti1 C23 C19 123.29(11)
C21 Ti1 C23 C19 -78.14(12)
N1 Ti1 C23 C22 136.35(11)
N2 Ti1 C23 C22 35.61(15)
C28 Ti1 C23 C22 -103.80(13)
C24 Ti1 C23 C22 -72.83(12)
C19 Ti1 C23 C22 115.69(16)
C20 Ti1 C23 C22 78.26(12)
C25 Ti1 C23 C22 -86.80(12)
C27 Ti1 C23 C22 -134.49(11)
C26 Ti1 C23 C22 -121.02(12)
C21 Ti1 C23 C22 37.56(11)
N1 Ti1 C24 C25 124.44(11)
N2 Ti1 C24 C25 -164.82(11)
C28 Ti1 C24 C25 115.11(15)
C23 Ti1 C24 C25 -25.31(12)
C22 Ti1 C24 C25 -58.36(12)
C19 Ti1 C24 C25 -16.86(17)
C20 Ti1 C24 C25 -85.19(16)
C27 Ti1 C24 C25 77.74(11)
C26 Ti1 C24 C25 36.98(10)
C21 Ti1 C24 C25 -87.96(12)
N1 Ti1 C24 C28 9.33(12)
N2 Ti1 C24 C28 80.07(10)
C23 Ti1 C24 C28 -140.42(10)
C22 Ti1 C24 C28 -173.47(10)
C19 Ti1 C24 C28 -131.97(12)
C20 Ti1 C24 C28 159.70(12)
C25 Ti1 C24 C28 -115.11(15)
C27 Ti1 C24 C28 -37.37(10)
C26 Ti1 C24 C28 -78.13(11)
C21 Ti1 C24 C28 156.93(10)
C28 C24 C25 C26 0.2(2)
Ti1 C24 C25 C26 -65.07(12)
C28 C24 C25 Ti1 65.26(12)
N1 Ti1 C25 C24 -81.42(12)
N2 Ti1 C25 C24 17.20(13)
C28 Ti1 C25 C24 -37.66(11)
C23 Ti1 C25 C24 156.48(12)
C22 Ti1 C25 C24 121.81(11)
C19 Ti1 C25 C24 169.83(10)
C20 Ti1 C25 C24 138.68(11)
C27 Ti1 C25 C24 -78.77(12)
C26 Ti1 C25 C24 -115.88(15)
C21 Ti1 C25 C24 108.58(11)
N1 Ti1 C25 C26 34.46(13)
N2 Ti1 C25 C26 133.08(10)
C28 Ti1 C25 C26 78.22(11)
C24 Ti1 C25 C26 115.88(15)
C23 Ti1 C25 C26 -87.63(11)
C22 Ti1 C25 C26 -122.31(11)
C19 Ti1 C25 C26 -74.29(11)
C20 Ti1 C25 C26 -105.43(12)
C27 Ti1 C25 C26 37.11(10)
C21 Ti1 C25 C26 -135.54(10)
C24 C25 C26 C27 -0.7(2)
Ti1 C25 C26 C27 -65.10(12)
C24 C25 C26 Ti1 64.37(12)
N1 Ti1 C26 C27 -39.88(11)
N2 Ti1 C26 C27 45.93(14)
C28 Ti1 C26 C27 37.10(11)
C24 Ti1 C26 C27 78.46(12)
C23 Ti1 C26 C27 -157.23(11)
C22 Ti1 C26 C27 173.46(11)
C19 Ti1 C26 C27 -129.01(11)
C20 Ti1 C26 C27 -134.75(11)
C25 Ti1 C26 C27 115.55(15)
C21 Ti1 C26 C27 178.17(10)
N1 Ti1 C26 C25 -155.43(10)
N2 Ti1 C26 C25 -69.63(13)
C28 Ti1 C26 C25 -78.45(11)
C24 Ti1 C26 C25 -37.09(10)
C23 Ti1 C26 C25 87.21(11)
C22 Ti1 C26 C25 57.91(11)
C19 Ti1 C26 C25 115.44(11)
C20 Ti1 C26 C25 109.69(12)
C27 Ti1 C26 C25 -115.55(15)
C21 Ti1 C26 C25 62.62(13)
C25 C26 C27 C28 1.0(2)
Ti1 C26 C27 C28 -63.98(12)
C25 C26 C27 Ti1 64.96(12)
N1 Ti1 C27 C26 140.84(11)
N2 Ti1 C27 C26 -148.32(10)
C28 Ti1 C27 C26 -115.97(16)
C24 Ti1 C27 C26 -78.32(11)
C23 Ti1 C27 C26 24.52(12)
C22 Ti1 C27 C26 -8.85(14)
C19 Ti1 C27 C26 61.56(12)
C20 Ti1 C27 C26 86.19(15)
C25 Ti1 C27 C26 -37.24(10)
C21 Ti1 C27 C26 -5.9(3)
N1 Ti1 C27 C28 -103.18(10)
N2 Ti1 C27 C28 -32.35(12)
C24 Ti1 C27 C28 37.65(10)
C23 Ti1 C27 C28 140.50(10)
C22 Ti1 C27 C28 107.13(11)
C19 Ti1 C27 C28 177.53(10)
C20 Ti1 C27 C28 -157.83(12)
C25 Ti1 C27 C28 78.73(11)
C26 Ti1 C27 C28 115.97(16)
C21 Ti1 C27 C28 110.1(3)
C26 C27 C28 C24 -0.9(2)
Ti1 C27 C28 C24 -65.71(12)
C26 C27 C28 Ti1 64.84(12)
C25 C24 C28 C27 0.4(2)
Ti1 C24 C28 C27 66.40(12)
C25 C24 C28 Ti1 -65.98(12)
N1 Ti1 C28 C27 72.84(10)
N2 Ti1 C28 C27 149.30(11)
C24 Ti1 C28 C27 -115.10(14)
C23 Ti1 C28 C27 -57.44(14)
C22 Ti1 C28 C27 -106.22(12)
C19 Ti1 C28 C27 -4.82(19)
C20 Ti1 C28 C27 114.4(3)
C25 Ti1 C28 C27 -77.75(11)
C26 Ti1 C28 C27 -36.84(10)
C21 Ti1 C28 C27 -156.00(12)
N1 Ti1 C28 C24 -172.06(10)
N2 Ti1 C28 C24 -95.60(10)
C23 Ti1 C28 C24 57.66(13)
C22 Ti1 C28 C24 8.88(14)
C19 Ti1 C28 C24 110.28(15)
C20 Ti1 C28 C24 -130.5(3)
C25 Ti1 C28 C24 37.35(9)
C27 Ti1 C28 C24 115.10(14)
C26 Ti1 C28 C24 78.26(11)
C21 Ti1 C28 C24 -40.90(16)
